data_7214445
loop_
_publ_author_name
'Chan, Eric J.'
'Grabowsky, Simon'
'Harrowfield, Jack M.'
'Shi, Ming W.'
'Skelton, Brian W.'
'Sobolev, Alexandre N.'
'White, Allan H.'

_publ_section_title
;
 Hirshfeld surface analysis of crystal packing in aza-aromatic picrate
 salts
;
_journal_issue 21
_journal_name_full CrystEngComm
_journal_page_first 4508
_journal_paper_doi 10.1039/c4ce00095a
_journal_volume 16
_journal_year 2014
_chemical_formula_moiety 'C6 H2 N3 O7, C14 H13 N2'
_chemical_formula_sum 'C20 H15 N5 O7'
_chemical_formula_weight 437.37
_chemical_name_systematic
;
2,9-Dimethyl-1,10-phenanthrolinium picrate
;
_space_group_IT_number 2
_symmetry_cell_setting triclinic
_symmetry_Int_Tables_number 2
_symmetry_space_group_name_Hall '-P 1'
_symmetry_space_group_name_H-M 'P -1'
_atom_sites_solution_hydrogens geom
_atom_sites_solution_primary direct
_atom_sites_solution_secondary difmap
_audit_creation_method SHELXL-97
_cell_angle_alpha 98.064(4)
_cell_angle_beta 104.517(3)
_cell_angle_gamma 102.449(4)
_cell_formula_units_Z 2
_cell_length_a 8.2754(16)
_cell_length_b 10.872(2)
_cell_length_c 11.452(2)
_cell_measurement_reflns_used 2731
_cell_measurement_temperature 153(2)
_cell_measurement_theta_max 30.047
_cell_measurement_theta_min 2.4195
_cell_volume 953.2(3)
_computing_cell_refinement 'Siemens SAINT (Siemens, 1995)'
_computing_data_collection 'Siemens SMART (Siemens, 1995)'
_computing_data_reduction 'XPREP, Bruker Version 5.1/NT, 1997'
_computing_molecular_graphics 'XP Interactive Molecular Graphics, Bruker AXS V5.1, 1998)'
_computing_publication_material 'XCIF Tables Production, Bruker Ver. 2008/2'
_computing_structure_refinement 'SHELXL-97 (Sheldrick, 1997)'
_computing_structure_solution 'SHELXS-97 (Sheldrick, 1997)'
_diffrn_ambient_temperature 153(2)
_diffrn_measured_fraction_theta_full 1.000
_diffrn_measured_fraction_theta_max 0.985
_diffrn_measurement_device_type
;
Bruker SMART CCD diffractometer
;
_diffrn_measurement_method '\w scans'
_diffrn_radiation_monochromator graphite
_diffrn_radiation_source 'fine-focus sealed tube'
_diffrn_radiation_type MoK\a
_diffrn_radiation_wavelength 0.71073
_diffrn_reflns_av_R_equivalents 0.0373
_diffrn_reflns_av_sigmaI/netI 0.0588
_diffrn_reflns_limit_h_max 11
_diffrn_reflns_limit_h_min -11
_diffrn_reflns_limit_k_max 15
_diffrn_reflns_limit_k_min -15
_diffrn_reflns_limit_l_max 16
_diffrn_reflns_limit_l_min 0
_diffrn_reflns_number 11218
_diffrn_reflns_theta_full 25.242
_diffrn_reflns_theta_max 30.17
_diffrn_reflns_theta_min 1.88
_exptl_absorpt_coefficient_mu 0.119
_exptl_absorpt_correction_T_max 0.979
_exptl_absorpt_correction_T_min 0.804
_exptl_absorpt_correction_type multi-scan
_exptl_absorpt_process_details
;
SADABS (Sheldrick, 1996)
;
_exptl_crystal_colour yellow
_exptl_crystal_density_diffrn 1.524
_exptl_crystal_density_method 'not measured'
_exptl_crystal_description rod
_exptl_crystal_F_000 452
_exptl_crystal_size_max 0.42
_exptl_crystal_size_mid 0.36
_exptl_crystal_size_min 0.18
_refine_diff_density_max 0.538
_refine_diff_density_min -0.274
_refine_diff_density_rms 0.079
_refine_ls_extinction_method none
_refine_ls_goodness_of_fit_ref 0.998
_refine_ls_hydrogen_treatment refall
_refine_ls_matrix_type full
_refine_ls_number_parameters 349
_refine_ls_number_reflns 5564
_refine_ls_number_restraints 0
_refine_ls_restrained_S_all 0.998
_refine_ls_R_factor_all 0.1046
_refine_ls_R_factor_gt 0.0578
_refine_ls_shift/su_max 0.000
_refine_ls_shift/su_mean 0.000
_refine_ls_structure_factor_coef Fsqd
_refine_ls_weighting_details 'calc w=1/[\s^2^(Fo^2^)+(0.0952P)^2^+0.0000P] where P=(Fo^2^+2Fc^2^)/3'
_refine_ls_weighting_scheme calc
_refine_ls_wR_factor_gt 0.1408
_refine_ls_wR_factor_ref 0.1681
_reflns_number_gt 3260
_reflns_number_total 5564
_reflns_threshold_expression >2sigma(I)
_cod_data_source_file c4ce00095a2.cif
_cod_data_source_block CCDC606101
_cod_depositor_comments 'Adding full bibliography for 7214441--7214449.cif.'
_cod_original_sg_symbol_Hall -P_1
_cod_original_sg_symbol_H-M P_-1
_cod_database_code 7214445

loop_
_symmetry_equiv_pos_as_xyz
'x, y, z'
'-x, -y, -z'

loop_
_atom_site_label
_atom_site_type_symbol
_atom_site_fract_x
_atom_site_fract_y
_atom_site_fract_z
_atom_site_U_iso_or_equiv
_atom_site_adp_type
_atom_site_occupancy
_atom_site_symmetry_multiplicity
_atom_site_calc_flag
N011 N 0.51448(19) 0.58701(15) 0.20797(13) 0.0226(3) Uani 1 1 d
C012 C 0.6199(2) 0.53553(19) 0.28129(17) 0.0242(4) Uani 1 1 d
C013 C 0.6029(2) 0.40205(19) 0.26322(18) 0.0248(4) Uani 1 1 d
H013 H 0.677(3) 0.369(2) 0.317(2) 0.042(7) Uiso 1 1 d
C014 C 0.4756(2) 0.32074(19) 0.16663(18) 0.0246(4) Uani 1 1 d
H014 H 0.467(3) 0.231(2) 0.155(2) 0.029(6) Uiso 1 1 d
C015 C 0.3634(2) 0.37182(17) 0.08491(16) 0.0213(4) Uani 1 1 d
C016 C 0.3890(2) 0.50629(17) 0.11147(15) 0.0191(4) Uani 1 1 d
C017 C 0.2329(2) 0.29371(19) -0.02131(17) 0.0242(4) Uani 1 1 d
H017 H 0.223(3) 0.202(2) -0.035(2) 0.033(6) Uiso 1 1 d
C018 C 0.7647(3) 0.6242(2) 0.3852(2) 0.0335(5) Uani 1 1 d
H01A H 0.780(3) 0.714(2) 0.376(2) 0.037(6) Uiso 1 1 d
H01B H 0.871(3) 0.598(3) 0.393(2) 0.056(8) Uiso 1 1 d
H01C H 0.739(3) 0.624(3) 0.463(3) 0.056(8) Uiso 1 1 d
N021 N 0.29643(19) 0.69031(15) 0.04939(14) 0.0199(3) Uani 1 1 d
H021 H 0.376(3) 0.744(2) 0.121(2) 0.049(7) Uiso 1 1 d
C022 C 0.2013(2) 0.74843(18) -0.02590(16) 0.0224(4) Uani 1 1 d
C023 C 0.0745(2) 0.67161(19) -0.13170(17) 0.0226(4) Uani 1 1 d
H023 H 0.014(3) 0.717(2) -0.183(2) 0.035(6) Uiso 1 1 d
C024 C 0.0489(2) 0.54234(19) -0.15648(17) 0.0226(4) Uani 1 1 d
H024 H -0.045(3) 0.488(2) -0.227(2) 0.050(7) Uiso 1 1 d
C025 C 0.1506(2) 0.48225(17) -0.07668(15) 0.0199(4) Uani 1 1 d
C026 C 0.2775(2) 0.56044(17) 0.02793(15) 0.0185(4) Uani 1 1 d
C027 C 0.1303(2) 0.34664(18) -0.09925(18) 0.0245(4) Uani 1 1 d
H027 H 0.043(3) 0.294(2) -0.172(2) 0.037(6) Uiso 1 1 d
C028 C 0.2305(3) 0.8896(2) 0.0059(2) 0.0318(5) Uani 1 1 d
H02A H 0.322(5) 0.927(3) 0.069(3) 0.089(11) Uiso 1 1 d
H02B H 0.132(4) 0.915(3) 0.023(3) 0.085(11) Uiso 1 1 d
H02C H 0.251(4) 0.924(3) -0.057(3) 0.080(10) Uiso 1 1 d
O1 O 0.5039(2) 0.88363(13) 0.23938(12) 0.0356(4) Uani 1 1 d
C1 C 0.5725(2) 0.90750(18) 0.35229(17) 0.0246(4) Uani 1 1 d
C2 C 0.5217(2) 0.82971(18) 0.43673(17) 0.0235(4) Uani 1 1 d
C3 C 0.6160(2) 0.84487(19) 0.55721(17) 0.0233(4) Uani 1 1 d
H3 H 0.580(3) 0.787(2) 0.6078(19) 0.028(6) Uiso 1 1 d
C4 C 0.7654(2) 0.94402(18) 0.60515(16) 0.0220(4) Uani 1 1 d
C5 C 0.8181(2) 1.02956(18) 0.53520(17) 0.0222(4) Uani 1 1 d
H5 H 0.921(3) 1.103(2) 0.568(2) 0.039(6) Uiso 1 1 d
C6 C 0.7230(2) 1.01416(17) 0.41522(16) 0.0219(4) Uani 1 1 d
N2 N 0.3634(2) 0.72718(17) 0.39323(15) 0.0312(4) Uani 1 1 d
O21 O 0.24895(18) 0.73469(15) 0.30483(15) 0.0414(4) Uani 1 1 d
O22 O 0.3490(2) 0.63759(18) 0.44724(15) 0.0560(5) Uani 1 1 d
N4 N 0.8690(2) 0.95833(16) 0.72998(14) 0.0253(4) Uani 1 1 d
O41 O 0.82272(18) 0.87993(14) 0.79029(12) 0.0325(3) Uani 1 1 d
O42 O 1.00138(19) 1.04750(14) 0.77056(13) 0.0343(4) Uani 1 1 d
N6 N 0.7786(2) 1.11227(15) 0.34953(15) 0.0263(4) Uani 1 1 d
O61 O 0.6737(2) 1.12655(15) 0.25943(14) 0.0404(4) Uani 1 1 d
O62 O 0.92812(19) 1.17998(14) 0.38847(14) 0.0369(4) Uani 1 1 d

loop_
_atom_site_aniso_label
_atom_site_aniso_U_11
_atom_site_aniso_U_22
_atom_site_aniso_U_33
_atom_site_aniso_U_23
_atom_site_aniso_U_13
_atom_site_aniso_U_12
N011 0.0208(8) 0.0266(8) 0.0169(7) 0.0026(6) 0.0002(6) 0.0059(6)
C012 0.0215(9) 0.0314(10) 0.0183(9) 0.0029(7) 0.0030(7) 0.0085(8)
C013 0.0247(10) 0.0288(10) 0.0218(9) 0.0092(8) 0.0037(8) 0.0100(8)
C014 0.0256(10) 0.0230(10) 0.0260(10) 0.0093(8) 0.0069(8) 0.0056(8)
C015 0.0223(9) 0.0203(9) 0.0200(9) 0.0061(7) 0.0050(7) 0.0032(7)
C016 0.0177(8) 0.0223(9) 0.0157(8) 0.0048(7) 0.0035(6) 0.0033(7)
C017 0.0258(10) 0.0193(9) 0.0243(10) 0.0024(7) 0.0048(8) 0.0036(8)
C018 0.0273(11) 0.0381(13) 0.0259(11) -0.0051(9) -0.0065(8) 0.0134(9)
N021 0.0205(8) 0.0213(8) 0.0146(7) 0.0021(6) 0.0013(6) 0.0040(6)
C022 0.0237(9) 0.0252(9) 0.0169(9) 0.0029(7) 0.0040(7) 0.0066(7)
C023 0.0221(9) 0.0261(10) 0.0172(9) 0.0041(7) 0.0012(7) 0.0069(8)
C024 0.0202(9) 0.0270(10) 0.0165(9) 0.0026(7) 0.0019(7) 0.0027(7)
C025 0.0184(9) 0.0220(9) 0.0158(8) 0.0031(7) 0.0025(7) 0.0015(7)
C026 0.0186(8) 0.0192(8) 0.0145(8) 0.0019(7) 0.0026(6) 0.0017(7)
C027 0.0235(9) 0.0235(10) 0.0203(9) 0.0019(7) 0.0025(7) -0.0002(8)
C028 0.0375(12) 0.0252(10) 0.0262(11) 0.0020(9) -0.0016(9) 0.0095(9)
O1 0.0449(9) 0.0284(8) 0.0196(7) 0.0003(6) -0.0090(6) 0.0051(7)
C1 0.0248(9) 0.0216(9) 0.0221(9) -0.0012(7) -0.0028(7) 0.0098(8)
C2 0.0182(9) 0.0227(9) 0.0225(9) -0.0020(7) -0.0010(7) 0.0030(7)
C3 0.0233(9) 0.0251(10) 0.0188(9) 0.0002(7) 0.0043(7) 0.0054(8)
C4 0.0207(9) 0.0232(9) 0.0168(8) 0.0007(7) -0.0021(7) 0.0059(7)
C5 0.0200(9) 0.0192(9) 0.0218(9) -0.0020(7) -0.0011(7) 0.0060(7)
C6 0.0239(9) 0.0199(9) 0.0194(9) 0.0025(7) 0.0010(7) 0.0078(7)
N2 0.0258(9) 0.0343(10) 0.0236(9) -0.0054(7) 0.0027(7) -0.0002(7)
O21 0.0233(8) 0.0433(9) 0.0403(9) -0.0067(7) -0.0082(6) 0.0035(7)
O22 0.0519(11) 0.0574(11) 0.0334(9) 0.0113(8) 0.0000(8) -0.0249(9)
N4 0.0254(8) 0.0256(8) 0.0186(8) -0.0007(6) -0.0010(6) 0.0054(7)
O41 0.0352(8) 0.0367(8) 0.0218(7) 0.0088(6) 0.0018(6) 0.0076(7)
O42 0.0330(8) 0.0289(8) 0.0249(7) -0.0014(6) -0.0077(6) -0.0019(6)
N6 0.0315(9) 0.0236(8) 0.0223(8) 0.0031(7) 0.0036(7) 0.0103(7)
O61 0.0398(9) 0.0407(9) 0.0349(9) 0.0177(7) -0.0050(7) 0.0110(7)
O62 0.0321(8) 0.0355(8) 0.0349(8) 0.0088(7) 0.0033(7) -0.0015(7)

loop_
_atom_type_symbol
_atom_type_description
_atom_type_scat_dispersion_real
_atom_type_scat_dispersion_imag
_atom_type_scat_source
C C 0.0033 0.0016 'International Tables Vol C Tables 4.2.6.8 and 6.1.1.4'
H H 0.0000 0.0000 'International Tables Vol C Tables 4.2.6.8 and 6.1.1.4'
N N 0.0061 0.0033 'International Tables Vol C Tables 4.2.6.8 and 6.1.1.4'
O O 0.0106 0.0060 'International Tables Vol C Tables 4.2.6.8 and 6.1.1.4'

loop_
_geom_angle_atom_site_label_1
_geom_angle_atom_site_label_2
_geom_angle_atom_site_label_3
_geom_angle
C012 N011 C016 117.46(17)
N011 C012 C013 122.48(17)
N011 C012 C018 118.13(18)
C013 C012 C018 119.37(17)
C014 C013 C012 120.01(18)
C014 C013 H013 119.9(15)
C012 C013 H013 120.0(15)
C013 C014 C015 119.29(18)
C013 C014 H014 118.9(13)
C015 C014 H014 121.8(13)
C016 C015 C014 116.59(16)
C016 C015 C017 120.87(16)
C014 C015 C017 122.52(17)
N011 C016 C015 124.15(16)
N011 C016 C026 118.43(16)
C015 C016 C026 117.39(15)
C027 C017 C015 120.81(18)
C027 C017 H017 122.3(13)
C015 C017 H017 116.9(13)
C012 C018 H01A 111.5(13)
C012 C018 H01B 111.3(16)
H01A C018 H01B 112(2)
C012 C018 H01C 111.1(16)
H01A C018 H01C 104(2)
H01B C018 H01C 107(2)
C022 N021 C026 123.41(15)
C022 N021 H021 115.5(15)
C026 N021 H021 121.1(15)
N021 C022 C023 118.13(17)
N021 C022 C028 119.37(17)
C023 C022 C028 122.48(17)
C024 C023 C022 120.83(17)
C024 C023 H023 124.3(14)
C022 C023 H023 114.8(14)
C023 C024 C025 120.51(17)
C023 C024 H024 121.1(15)
C025 C024 H024 118.3(15)
C026 C025 C024 117.92(16)
C026 C025 C027 119.32(16)
C024 C025 C027 122.75(16)
N021 C026 C025 119.19(15)
N021 C026 C016 119.83(15)
C025 C026 C016 120.98(16)
C017 C027 C025 120.62(17)
C017 C027 H027 121.1(13)
C025 C027 H027 118.3(13)
C022 C028 H02A 113(2)
C022 C028 H02B 113.0(19)
H02A C028 H02B 108(3)
C022 C028 H02C 110(2)
H02A C028 H02C 105(3)
H02B C028 H02C 107(3)
O1 C1 C2 125.18(18)
O1 C1 C6 123.20(18)
C2 C1 C6 111.51(16)
C3 C2 N2 116.37(17)
C3 C2 C1 124.29(17)
N2 C2 C1 119.33(16)
C2 C3 C4 118.98(18)
C2 C3 H3 120.8(13)
C4 C3 H3 120.2(13)
C5 C4 C3 121.26(17)
C5 C4 N4 119.13(16)
C3 C4 N4 119.61(17)
C6 C5 C4 119.42(17)
C6 C5 H5 117.5(13)
C4 C5 H5 123.0(13)
C5 C6 N6 116.61(16)
C5 C6 C1 124.02(17)
N6 C6 C1 119.37(16)
O22 N2 O21 122.97(18)
O22 N2 C2 118.55(17)
O21 N2 C2 118.47(18)
O41 N4 O42 123.16(16)
O41 N4 C4 118.48(16)
O42 N4 C4 118.36(16)
O61 N6 O62 122.58(16)
O61 N6 C6 118.75(16)
O62 N6 C6 118.65(15)

loop_
_geom_bond_atom_site_label_1
_geom_bond_atom_site_label_2
_geom_bond_distance
N011 C012 1.325(2)
N011 C016 1.353(2)
C012 C013 1.408(3)
C012 C018 1.499(3)
C013 C014 1.362(3)
C013 H013 0.92(2)
C014 C015 1.406(3)
C014 H014 0.95(2)
C015 C016 1.409(2)
C015 C017 1.422(3)
C016 C026 1.436(2)
C017 C027 1.351(3)
C017 H017 0.97(2)
C018 H01A 0.98(2)
C018 H01B 0.97(3)
C018 H01C 0.97(3)
N021 C022 1.338(2)
N021 C026 1.366(2)
N021 H021 0.93(3)
C022 C023 1.403(2)
C022 C028 1.478(3)
C023 C024 1.353(3)
C023 H023 0.93(2)
C024 C025 1.410(3)
C024 H024 0.98(3)
C025 C026 1.400(2)
C025 C027 1.426(3)
C027 H027 0.96(2)
C028 H02A 0.88(3)
C028 H02B 0.97(3)
C028 H02C 0.90(3)
O1 C1 1.239(2)
C1 C2 1.452(3)
C1 C6 1.452(3)
C2 C3 1.371(3)
C2 N2 1.447(2)
C3 C4 1.383(3)
C3 H3 0.96(2)
C4 C5 1.381(3)
C4 N4 1.438(2)
C5 C6 1.368(2)
C5 H5 0.98(2)
C6 N6 1.450(2)
N2 O22 1.225(2)
N2 O21 1.227(2)
N4 O41 1.228(2)
N4 O42 1.232(2)
N6 O61 1.223(2)
N6 O62 1.229(2)

loop_
_geom_hbond_atom_site_label_D
_geom_hbond_atom_site_label_H
_geom_hbond_atom_site_label_A
_geom_hbond_distance_DH
_geom_hbond_distance_HA
_geom_hbond_distance_DA
_geom_hbond_angle_DHA
N021 H021 O1 0.93(3) 1.81(3) 2.718(2) 164(2)

loop_
_geom_torsion_atom_site_label_1
_geom_torsion_atom_site_label_2
_geom_torsion_atom_site_label_3
_geom_torsion_atom_site_label_4
_geom_torsion
C016 N011 C012 C013 -1.3(3)
C016 N011 C012 C018 177.24(17)
N011 C012 C013 C014 0.7(3)
C018 C012 C013 C014 -177.75(19)
C012 C013 C014 C015 0.8(3)
C013 C014 C015 C016 -1.6(3)
C013 C014 C015 C017 176.85(18)
C012 N011 C016 C015 0.3(3)
C012 N011 C016 C026 -177.56(16)
C014 C015 C016 N011 1.1(3)
C017 C015 C016 N011 -177.38(17)
C014 C015 C016 C026 179.02(16)
C017 C015 C016 C026 0.5(3)
C016 C015 C017 C027 0.0(3)
C014 C015 C017 C027 -178.43(18)
C026 N021 C022 C023 0.6(3)
C026 N021 C022 C028 179.48(18)
N021 C022 C023 C024 0.2(3)
C028 C022 C023 C024 -178.6(2)
C022 C023 C024 C025 -0.5(3)
C023 C024 C025 C026 0.0(3)
C023 C024 C025 C027 -179.26(17)
C022 N021 C026 C025 -1.1(3)
C022 N021 C026 C016 177.95(16)
C024 C025 C026 N021 0.8(3)
C027 C025 C026 N021 -179.91(16)
C024 C025 C026 C016 -178.27(16)
C027 C025 C026 C016 1.0(3)
N011 C016 C026 N021 -2.1(2)
C015 C016 C026 N021 179.91(15)
N011 C016 C026 C025 177.01(16)
C015 C016 C026 C025 -1.0(3)
C015 C017 C027 C025 0.0(3)
C026 C025 C027 C017 -0.5(3)
C024 C025 C027 C017 178.75(17)
O1 C1 C2 C3 168.55(19)
C6 C1 C2 C3 -7.7(3)
O1 C1 C2 N2 -10.3(3)
C6 C1 C2 N2 173.47(16)
N2 C2 C3 C4 -177.85(17)
C1 C2 C3 C4 3.3(3)
C2 C3 C4 C5 1.9(3)
C2 C3 C4 N4 -177.79(17)
C3 C4 C5 C6 -1.6(3)
N4 C4 C5 C6 178.05(16)
C4 C5 C6 N6 175.86(16)
C4 C5 C6 C1 -3.8(3)
O1 C1 C6 C5 -168.38(19)
C2 C1 C6 C5 7.9(3)
O1 C1 C6 N6 12.0(3)
C2 C1 C6 N6 -171.72(16)
C3 C2 N2 O22 -22.8(3)
C1 C2 N2 O22 156.11(19)
C3 C2 N2 O21 156.30(18)
C1 C2 N2 O21 -24.8(3)
C5 C4 N4 O41 -178.40(17)
C3 C4 N4 O41 1.3(3)
C5 C4 N4 O42 0.4(3)
C3 C4 N4 O42 -179.93(18)
C5 C6 N6 O61 -157.57(17)
C1 C6 N6 O61 22.1(3)
C5 C6 N6 O62 20.6(2)
C1 C6 N6 O62 -159.71(17)
